data_7034325
loop_
_publ_author_name
'Roa, A. E.'
'Campos, J.'
'Paneque, M.'
'Salazar, V.'
'Otero, A.'
'Lara-S\'anchez, A'
'Rodr\'iguez, A M'
'L\'opez-Solera, I'
'G\'omez, M V'

_publ_section_title
;
 Synthesis of new heteroscorpionate iridium(i) and iridium(iii) complexes.
;
_journal_issue 15
_journal_name_full 'Dalton transactions (Cambridge, England : 2003)'
_journal_page_first 6987
_journal_page_last 6998
_journal_paper_doi 10.1039/c5dt00482a
_journal_volume 44
_journal_year 2015
_chemical_formula_moiety 'C21 H31 Cl Ir N4, C10 H15 Cl3 Ir, C H2 Cl2'
_chemical_formula_sum 'C32 H48 Cl6 Ir2 N4'
_chemical_formula_weight 1085.84
_chemical_name_systematic
; 
 ? 
;
_space_group_IT_number 14
_symmetry_cell_setting monoclinic
_symmetry_space_group_name_Hall '-P 2yn'
_symmetry_space_group_name_H-M 'P 1 21/n 1'
_atom_sites_solution_hydrogens geom
_atom_sites_solution_primary direct
_atom_sites_solution_secondary difmap
_audit_creation_method SHELXL-97
_audit_update_record
;
2014-07-04 deposited with the CCDC.
2015-03-09 downloaded from the CCDC.
;
_cell_angle_alpha 90.00
_cell_angle_beta 93.1560(10)
_cell_angle_gamma 90.00
_cell_formula_units_Z 4
_cell_length_a 9.9001(2)
_cell_length_b 14.2474(3)
_cell_length_c 26.5788(6)
_cell_measurement_reflns_used 9435
_cell_measurement_temperature 173(2)
_cell_measurement_theta_max 30.12
_cell_measurement_theta_min 2.59
_cell_volume 3743.27(14)
_computing_cell_refinement 'Bruker SAINT'
_computing_data_collection 'Bruker APEX2'
_computing_data_reduction 'Bruker SAINT'
_computing_molecular_graphics 'Bruker SHELXTL'
_computing_publication_material 'Bruker SHELXTL'
_computing_structure_refinement 'SHELXL-97 (Sheldrick, 2008)'
_computing_structure_solution 'SHELXS-97 (Sheldrick, 2008)'
_diffrn_ambient_temperature 173(2)
_diffrn_measured_fraction_theta_full 0.999
_diffrn_measured_fraction_theta_max 0.999
_diffrn_measurement_device_type
;
 Bruker-Nonius X8kappa APEX II CCD area detector'
;
_diffrn_measurement_method 'phi and omega scans with narrow frames'
_diffrn_radiation_monochromator graphite
_diffrn_radiation_source 'fine-focus sealed tube'
_diffrn_radiation_type MoK\a
_diffrn_radiation_wavelength 0.71073
_diffrn_reflns_av_R_equivalents 0.0401
_diffrn_reflns_av_sigmaI/netI 0.0184
_diffrn_reflns_limit_h_max 12
_diffrn_reflns_limit_h_min -12
_diffrn_reflns_limit_k_max 18
_diffrn_reflns_limit_k_min -18
_diffrn_reflns_limit_l_max 34
_diffrn_reflns_limit_l_min -34
_diffrn_reflns_number 89941
_diffrn_reflns_theta_full 27.50
_diffrn_reflns_theta_max 27.50
_diffrn_reflns_theta_min 2.10
_exptl_absorpt_coefficient_mu 7.560
_exptl_absorpt_correction_T_max 0.2260
_exptl_absorpt_correction_T_min 0.1221
_exptl_absorpt_correction_type multi-scan
_exptl_absorpt_process_details
; 
 SADABS, Bruker (2006). APEX 2. Version 2.1. Bruker Analytical
 X-ray Solutions, Madison, Wisconsin, USA. 
;
_exptl_crystal_colour red
_exptl_crystal_density_diffrn 1.927
_exptl_crystal_density_method 'not measured'
_exptl_crystal_description prism
_exptl_crystal_F_000 2096
_exptl_crystal_recrystallization_method 'Vapour Deposition'
_exptl_crystal_size_max 0.48
_exptl_crystal_size_mid 0.42
_exptl_crystal_size_min 0.28
_refine_diff_density_max 1.633
_refine_diff_density_min -1.089
_refine_diff_density_rms 0.108
_refine_ls_extinction_method none
_refine_ls_goodness_of_fit_ref 1.143
_refine_ls_hydrogen_treatment constr
_refine_ls_matrix_type full
_refine_ls_number_parameters 411
_refine_ls_number_reflns 8597
_refine_ls_number_restraints 0
_refine_ls_restrained_S_all 1.143
_refine_ls_R_factor_all 0.0283
_refine_ls_R_factor_gt 0.0229
_refine_ls_shift/su_max 0.001
_refine_ls_shift/su_mean 0.000
_refine_ls_structure_factor_coef Fsqd
_refine_ls_weighting_details 'calc w=1/[\s^2^(Fo^2^)+(0.0167P)^2^+11.3229P] where P=(Fo^2^+2Fc^2^)/3'
_refine_ls_weighting_scheme calc
_refine_ls_wR_factor_gt 0.0528
_refine_ls_wR_factor_ref 0.0568
_reflns_number_gt 7693
_reflns_number_total 8597
_reflns_threshold_expression >2sigma(I)
_cod_data_source_file c5dt00482a2.cif
_cod_data_source_block jc02111a
_cod_depositor_comments
;
The following automatic conversions were performed:

'_symmetry_cell_setting' value 'Monoclinic' changed to 'monoclinic'
according to
/usr/data/users/saulius/crontab/automatic-downloads/rss-feeds/RSC/lib/dictionaries/cif_core.dic
dictionary named 'cif_core.dic' version 2.4.2 from 2011-04-26.

Automatic conversion script
Id: cif_fix_values 3105 2015-03-04 15:46:00Z robertas 

 Adding full bibliography for 7034323--7034326.cif.
;
_cod_original_sg_symbol_H-M 'P 21/n'
_cod_database_code 7034325

loop_
_symmetry_equiv_pos_as_xyz
'x, y, z'
'-x+1/2, y+1/2, -z+1/2'
'-x, -y, -z'
'x-1/2, -y-1/2, z-1/2'

loop_
_atom_site_label
_atom_site_type_symbol
_atom_site_fract_x
_atom_site_fract_y
_atom_site_fract_z
_atom_site_U_iso_or_equiv
_atom_site_adp_type
_atom_site_occupancy
_atom_site_symmetry_multiplicity
_atom_site_calc_flag
_atom_site_refinement_flags
Ir1 Ir 0.755746(12) 0.264410(9) 0.164428(4) 0.01490(4) Uani 1 1 d .
N1 N 0.9153(3) 0.1655(2) 0.16921(11) 0.0205(6) Uani 1 1 d .
N2 N 1.0322(3) 0.18425(19) 0.19703(10) 0.0167(5) Uani 1 1 d .
N3 N 0.9084(3) 0.3685(2) 0.17192(10) 0.0191(6) Uani 1 1 d .
N4 N 1.0283(3) 0.34986(19) 0.19796(10) 0.0167(5) Uani 1 1 d .
Cl1 Cl 0.78274(10) 0.26980(8) 0.07538(3) 0.0336(2) Uani 1 1 d .
C1 C 1.0404(3) 0.2661(2) 0.22851(12) 0.0160(6) Uani 1 1 d .
H1A H 1.1281 0.2667 0.2483 0.019 Uiso 1 1 calc R
H1B H 0.9671 0.2646 0.2524 0.019 Uiso 1 1 calc R
C2 C 1.2635(3) 0.1209(3) 0.21669(14) 0.0262(8) Uani 1 1 d .
H2A H 1.3099 0.1759 0.2038 0.039 Uiso 1 1 calc R
H2B H 1.3142 0.0641 0.2091 0.039 Uiso 1 1 calc R
H2C H 1.2578 0.1268 0.2533 0.039 Uiso 1 1 calc R
C3 C 1.1248(3) 0.1149(2) 0.19241(13) 0.0208(7) Uani 1 1 d .
C4 C 1.0644(4) 0.0487(3) 0.16127(14) 0.0260(8) Uani 1 1 d .
H4 H 1.1030 -0.0089 0.1512 0.031 Uiso 1 1 calc R
C5 C 0.9346(4) 0.0823(3) 0.14715(14) 0.0269(8) Uani 1 1 d .
C6 C 0.8308(5) 0.0374(3) 0.11221(19) 0.0469(13) Uani 1 1 d .
H6A H 0.7761 -0.0061 0.1311 0.070 Uiso 1 1 calc R
H6B H 0.8758 0.0030 0.0860 0.070 Uiso 1 1 calc R
H6C H 0.7722 0.0859 0.0966 0.070 Uiso 1 1 calc R
C7 C 1.2561(3) 0.4175(3) 0.21801(14) 0.0264(8) Uani 1 1 d .
H7A H 1.2519 0.4150 0.2547 0.040 Uiso 1 1 calc R
H7B H 1.3061 0.4736 0.2086 0.040 Uiso 1 1 calc R
H7C H 1.3021 0.3614 0.2062 0.040 Uiso 1 1 calc R
C8 C 1.1166(3) 0.4214(2) 0.19441(13) 0.0197(7) Uani 1 1 d .
C9 C 1.0512(4) 0.4893(3) 0.16535(13) 0.0240(7) Uani 1 1 d .
H9 H 1.0866 0.5485 0.1562 0.029 Uiso 1 1 calc R
C10 C 0.9223(4) 0.4539(3) 0.15194(13) 0.0236(7) Uani 1 1 d .
C11 C 0.8128(5) 0.4999(3) 0.11989(18) 0.0407(11) Uani 1 1 d .
H11A H 0.7536 0.4517 0.1042 0.061 Uiso 1 1 calc R
H11B H 0.8531 0.5371 0.0936 0.061 Uiso 1 1 calc R
H11C H 0.7597 0.5409 0.1408 0.061 Uiso 1 1 calc R
C12 C 0.6517(4) 0.2593(3) 0.23357(14) 0.0318(9) Uani 1 1 d .
C13 C 0.6152(3) 0.1787(3) 0.20433(16) 0.0310(9) Uani 1 1 d .
C14 C 0.5539(3) 0.2080(3) 0.15722(14) 0.0223(7) Uani 1 1 d .
C15 C 0.5473(3) 0.3099(2) 0.15792(13) 0.0212(7) Uani 1 1 d .
C16 C 0.6052(3) 0.3400(3) 0.20542(15) 0.0278(8) Uani 1 1 d .
C17 C 0.7058(5) 0.2604(5) 0.28746(17) 0.070(2) Uani 1 1 d .
H17A H 0.6303 0.2583 0.3098 0.105 Uiso 1 1 calc R
H17B H 0.7582 0.3179 0.2939 0.105 Uiso 1 1 calc R
H17C H 0.7642 0.2056 0.2938 0.105 Uiso 1 1 calc R
C18 C 0.6379(5) 0.0810(4) 0.2222(3) 0.0633(18) Uani 1 1 d .
H18A H 0.5769 0.0671 0.2490 0.095 Uiso 1 1 calc R
H18B H 0.7319 0.0740 0.2352 0.095 Uiso 1 1 calc R
H18C H 0.6199 0.0374 0.1941 0.095 Uiso 1 1 calc R
C19 C 0.4966(4) 0.1462(3) 0.11603(18) 0.0386(10) Uani 1 1 d .
H19A H 0.5194 0.0806 0.1238 0.058 Uiso 1 1 calc R
H19B H 0.5348 0.1638 0.0841 0.058 Uiso 1 1 calc R
H19C H 0.3981 0.1534 0.1131 0.058 Uiso 1 1 calc R
C20 C 0.4817(4) 0.3687(3) 0.11691(17) 0.0372(10) Uani 1 1 d .
H20A H 0.4978 0.4352 0.1244 0.056 Uiso 1 1 calc R
H20B H 0.3841 0.3564 0.1146 0.056 Uiso 1 1 calc R
H20C H 0.5200 0.3529 0.0848 0.056 Uiso 1 1 calc R
C21 C 0.6144(5) 0.4375(4) 0.2247(2) 0.0612(17) Uani 1 1 d .
H21A H 0.5834 0.4811 0.1980 0.092 Uiso 1 1 calc R
H21B H 0.7085 0.4516 0.2354 0.092 Uiso 1 1 calc R
H21C H 0.5573 0.4441 0.2535 0.092 Uiso 1 1 calc R
Ir2 Ir 0.170079(15) 0.267648(10) 0.385498(5) 0.02236(4) Uani 1 1 d .
C22 C 0.0694(5) 0.2939(3) 0.45293(15) 0.0401(10) Uani 1 1 d .
C23 C 0.1157(5) 0.1987(3) 0.45288(13) 0.0327(9) Uani 1 1 d .
C24 C 0.2593(4) 0.1978(3) 0.44982(13) 0.0305(8) Uani 1 1 d .
C25 C 0.3036(5) 0.2943(3) 0.45031(14) 0.0367(10) Uani 1 1 d .
C26 C 0.1868(6) 0.3523(3) 0.45177(14) 0.0421(11) Uani 1 1 d .
C27 C -0.0733(6) 0.3263(5) 0.4562(2) 0.0685(18) Uani 1 1 d .
H27A H -0.1351 0.2781 0.4421 0.103 Uiso 1 1 calc R
H27B H -0.0866 0.3847 0.4371 0.103 Uiso 1 1 calc R
H27C H -0.0918 0.3375 0.4915 0.103 Uiso 1 1 calc R
C28 C 0.0299(6) 0.1131(4) 0.45634(18) 0.0498(13) Uani 1 1 d .
H28A H 0.0187 0.0980 0.4918 0.075 Uiso 1 1 calc R
H28B H 0.0736 0.0603 0.4401 0.075 Uiso 1 1 calc R
H28C H -0.0589 0.1247 0.4394 0.075 Uiso 1 1 calc R
C29 C 0.3457(5) 0.1126(3) 0.45067(17) 0.0443(11) Uani 1 1 d .
H29A H 0.3591 0.0898 0.4854 0.066 Uiso 1 1 calc R
H29B H 0.4336 0.1280 0.4375 0.066 Uiso 1 1 calc R
H29C H 0.3015 0.0637 0.4297 0.066 Uiso 1 1 calc R
C30 C 0.4466(6) 0.3266(4) 0.4498(2) 0.0610(16) Uani 1 1 d .
H30A H 0.4498 0.3877 0.4330 0.091 Uiso 1 1 calc R
H30B H 0.4995 0.2809 0.4316 0.091 Uiso 1 1 calc R
H30C H 0.4846 0.3324 0.4845 0.091 Uiso 1 1 calc R
C31 C 0.1878(8) 0.4579(3) 0.4551(2) 0.0681(19) Uani 1 1 d .
H31A H 0.1912 0.4771 0.4905 0.102 Uiso 1 1 calc R
H31B H 0.1056 0.4830 0.4378 0.102 Uiso 1 1 calc R
H31C H 0.2674 0.4824 0.4391 0.102 Uiso 1 1 calc R
Cl2 Cl 0.06319(11) 0.14552(6) 0.33369(3) 0.0311(2) Uani 1 1 d .
Cl3 Cl 0.05323(11) 0.38671(6) 0.33426(3) 0.0321(2) Uani 1 1 d .
Cl4 Cl 0.35009(10) 0.26971(8) 0.32766(4) 0.0372(2) Uani 1 1 d .
C32 C 0.3921(5) 0.8348(4) 0.4423(2) 0.0511(13) Uani 1 1 d .
H32A H 0.3798 0.8804 0.4143 0.061 Uiso 1 1 calc R
H32B H 0.4889 0.8350 0.4537 0.061 Uiso 1 1 calc R
Cl5 Cl 0.34849(14) 0.72425(13) 0.42027(7) 0.0745(5) Uani 1 1 d .
Cl6 Cl 0.29595(13) 0.87061(10) 0.49181(5) 0.0526(3) Uani 1 1 d .

loop_
_atom_site_aniso_label
_atom_site_aniso_U_11
_atom_site_aniso_U_22
_atom_site_aniso_U_33
_atom_site_aniso_U_23
_atom_site_aniso_U_13
_atom_site_aniso_U_12
Ir1 0.01077(6) 0.01940(7) 0.01444(6) 0.00043(4) 0.00002(4) -0.00015(4)
N1 0.0144(13) 0.0234(15) 0.0234(14) -0.0031(11) -0.0026(11) 0.0014(11)
N2 0.0123(12) 0.0197(14) 0.0181(13) -0.0007(10) 0.0009(10) 0.0017(10)
N3 0.0149(13) 0.0226(14) 0.0194(14) 0.0033(11) -0.0019(11) -0.0007(11)
N4 0.0129(13) 0.0191(14) 0.0180(13) 0.0023(10) 0.0003(10) -0.0016(10)
Cl1 0.0268(4) 0.0586(6) 0.0154(4) 0.0001(4) 0.0025(3) -0.0011(4)
C1 0.0142(15) 0.0183(16) 0.0154(15) 0.0011(12) 0.0015(11) 0.0010(12)
C2 0.0176(17) 0.0279(19) 0.033(2) -0.0002(15) 0.0009(14) 0.0046(14)
C3 0.0208(17) 0.0231(17) 0.0188(16) 0.0033(13) 0.0050(13) 0.0048(13)
C4 0.0252(18) 0.0243(18) 0.0287(19) -0.0055(14) 0.0026(14) 0.0066(14)
C5 0.0248(18) 0.0269(19) 0.0287(19) -0.0089(15) -0.0009(15) 0.0028(15)
C6 0.038(2) 0.043(3) 0.058(3) -0.028(2) -0.018(2) 0.008(2)
C7 0.0150(16) 0.032(2) 0.033(2) -0.0013(15) 0.0035(14) -0.0060(14)
C8 0.0168(16) 0.0223(17) 0.0205(16) -0.0018(13) 0.0061(13) -0.0059(13)
C9 0.0263(18) 0.0223(18) 0.0240(17) 0.0035(13) 0.0057(14) -0.0052(14)
C10 0.0255(18) 0.0230(18) 0.0222(17) 0.0053(13) -0.0006(14) -0.0022(14)
C11 0.039(2) 0.031(2) 0.050(3) 0.0187(19) -0.013(2) -0.0013(18)
C12 0.0100(15) 0.067(3) 0.0185(17) 0.0042(17) 0.0004(13) 0.0003(16)
C13 0.0114(16) 0.040(2) 0.042(2) 0.0178(18) 0.0018(15) -0.0028(15)
C14 0.0105(14) 0.0256(17) 0.0304(18) 0.0011(14) -0.0029(13) -0.0039(13)
C15 0.0094(14) 0.0262(18) 0.0277(18) 0.0002(14) -0.0009(12) 0.0028(12)
C16 0.0099(15) 0.041(2) 0.033(2) -0.0134(16) 0.0031(13) 0.0023(14)
C17 0.020(2) 0.172(7) 0.018(2) 0.007(3) 0.0035(16) 0.000(3)
C18 0.029(2) 0.058(3) 0.102(5) 0.052(3) -0.002(3) -0.001(2)
C19 0.024(2) 0.037(2) 0.054(3) -0.016(2) -0.0059(18) -0.0043(17)
C20 0.0232(19) 0.038(2) 0.049(3) 0.0149(19) -0.0089(18) 0.0047(17)
C21 0.024(2) 0.062(3) 0.097(4) -0.052(3) -0.004(2) 0.001(2)
Ir2 0.03115(8) 0.02150(7) 0.01474(7) -0.00027(5) 0.00412(5) 0.00137(5)
C22 0.059(3) 0.043(2) 0.0190(18) -0.0033(17) 0.0101(18) 0.013(2)
C23 0.051(3) 0.034(2) 0.0141(16) 0.0009(15) 0.0088(16) 0.0017(19)
C24 0.049(2) 0.0290(19) 0.0138(16) 0.0016(14) 0.0014(15) 0.0019(18)
C25 0.055(3) 0.036(2) 0.0173(17) 0.0014(16) -0.0059(17) -0.006(2)
C26 0.081(4) 0.030(2) 0.0155(18) -0.0037(15) 0.0001(19) 0.007(2)
C27 0.067(4) 0.094(5) 0.047(3) -0.001(3) 0.027(3) 0.034(3)
C28 0.064(3) 0.052(3) 0.035(2) 0.006(2) 0.016(2) -0.017(3)
C29 0.060(3) 0.044(3) 0.028(2) 0.0005(18) -0.003(2) 0.016(2)
C30 0.068(4) 0.067(4) 0.045(3) 0.012(3) -0.021(3) -0.027(3)
C31 0.137(6) 0.029(3) 0.036(3) -0.007(2) -0.013(3) 0.009(3)
Cl2 0.0477(6) 0.0235(4) 0.0224(4) -0.0009(3) 0.0037(4) -0.0045(4)
Cl3 0.0477(6) 0.0243(4) 0.0243(4) 0.0004(3) 0.0024(4) 0.0072(4)
Cl4 0.0272(5) 0.0578(7) 0.0270(5) -0.0008(4) 0.0066(4) -0.0011(4)
C32 0.036(3) 0.071(4) 0.048(3) -0.001(2) 0.017(2) -0.002(2)
Cl5 0.0357(7) 0.1068(13) 0.0802(10) -0.0520(10) -0.0034(6) -0.0011(7)
Cl6 0.0467(7) 0.0598(8) 0.0529(7) -0.0045(6) 0.0169(5) 0.0051(6)

loop_
_atom_type_symbol
_atom_type_description
_atom_type_scat_dispersion_real
_atom_type_scat_dispersion_imag
_atom_type_scat_source
C C 0.0033 0.0016 'International Tables Vol C Tables 4.2.6.8 and 6.1.1.4'
H H 0.0000 0.0000 'International Tables Vol C Tables 4.2.6.8 and 6.1.1.4'
N N 0.0061 0.0033 'International Tables Vol C Tables 4.2.6.8 and 6.1.1.4'
Cl Cl 0.1484 0.1585 'International Tables Vol C Tables 4.2.6.8 and 6.1.1.4'
Ir Ir -1.4442 7.9887 'International Tables Vol C Tables 4.2.6.8 and 6.1.1.4'

loop_
_geom_angle_atom_site_label_1
_geom_angle_atom_site_label_2
_geom_angle_atom_site_label_3
_geom_angle
N1 Ir1 N3 86.22(11)
N1 Ir1 C14 116.31(13)
N3 Ir1 C14 157.44(13)
N1 Ir1 C12 108.45(14)
N3 Ir1 C12 108.36(14)
C14 Ir1 C12 65.10(14)
N1 Ir1 C15 155.71(12)
N3 Ir1 C15 118.07(12)
C14 Ir1 C15 39.39(14)
C12 Ir1 C15 65.15(13)
N1 Ir1 C13 95.32(13)
N3 Ir1 C13 145.15(14)
C14 Ir1 C13 38.44(14)
C12 Ir1 C13 38.38(17)
C15 Ir1 C13 64.72(14)
N1 Ir1 C16 145.94(13)
N3 Ir1 C16 96.37(13)
C14 Ir1 C16 64.65(14)
C12 Ir1 C16 38.62(16)
C15 Ir1 C16 38.29(13)
C13 Ir1 C16 63.86(16)
N1 Ir1 Cl1 87.54(8)
N3 Ir1 Cl1 87.29(8)
C14 Ir1 Cl1 94.44(10)
C12 Ir1 Cl1 157.92(10)
C15 Ir1 Cl1 93.97(10)
C13 Ir1 Cl1 127.54(12)
C16 Ir1 Cl1 126.46(11)
C5 N1 N2 105.8(3)
C5 N1 Ir1 133.4(2)
N2 N1 Ir1 120.7(2)
C3 N2 N1 111.4(3)
C3 N2 C1 128.9(3)
N1 N2 C1 119.6(3)
C10 N3 N4 105.8(3)
C10 N3 Ir1 133.4(2)
N4 N3 Ir1 120.4(2)
C8 N4 N3 111.5(3)
C8 N4 C1 128.9(3)
N3 N4 C1 119.3(3)
N2 C1 N4 110.1(3)
N2 C1 H1A 109.6
N4 C1 H1A 109.6
N2 C1 H1B 109.6
N4 C1 H1B 109.6
H1A C1 H1B 108.2
C3 C2 H2A 109.5
C3 C2 H2B 109.5
H2A C2 H2B 109.5
C3 C2 H2C 109.5
H2A C2 H2C 109.5
H2B C2 H2C 109.5
N2 C3 C4 106.3(3)
N2 C3 C2 122.0(3)
C4 C3 C2 131.6(3)
C3 C4 C5 106.8(3)
C3 C4 H4 126.6
C5 C4 H4 126.6
N1 C5 C4 109.6(3)
N1 C5 C6 122.8(3)
C4 C5 C6 127.6(3)
C5 C6 H6A 109.5
C5 C6 H6B 109.5
H6A C6 H6B 109.5
C5 C6 H6C 109.5
H6A C6 H6C 109.5
H6B C6 H6C 109.5
C8 C7 H7A 109.5
C8 C7 H7B 109.5
H7A C7 H7B 109.5
C8 C7 H7C 109.5
H7A C7 H7C 109.5
H7B C7 H7C 109.5
N4 C8 C9 106.4(3)
N4 C8 C7 122.2(3)
C9 C8 C7 131.3(3)
C8 C9 C10 106.5(3)
C8 C9 H9 126.8
C10 C9 H9 126.8
N3 C10 C9 109.8(3)
N3 C10 C11 122.6(3)
C9 C10 C11 127.6(3)
C10 C11 H11A 109.5
C10 C11 H11B 109.5
H11A C11 H11B 109.5
C10 C11 H11C 109.5
H11A C11 H11C 109.5
H11B C11 H11C 109.5
C13 C12 C16 107.3(3)
C13 C12 C17 126.6(5)
C16 C12 C17 125.3(5)
C13 C12 Ir1 71.4(2)
C16 C12 Ir1 71.5(2)
C17 C12 Ir1 130.6(3)
C12 C13 C14 109.1(3)
C12 C13 C18 123.6(4)
C14 C13 C18 127.3(4)
C12 C13 Ir1 70.2(2)
C14 C13 Ir1 70.1(2)
C18 C13 Ir1 126.4(3)
C13 C14 C15 107.4(3)
C13 C14 C19 126.7(4)
C15 C14 C19 125.7(3)
C13 C14 Ir1 71.50(19)
C15 C14 Ir1 70.61(18)
C19 C14 Ir1 126.8(3)
C16 C15 C14 107.2(3)
C16 C15 C20 128.0(4)
C14 C15 C20 124.6(3)
C16 C15 Ir1 71.55(19)
C14 C15 Ir1 70.00(18)
C20 C15 Ir1 127.0(3)
C15 C16 C12 108.9(3)
C15 C16 C21 127.1(4)
C12 C16 C21 124.0(4)
C15 C16 Ir1 70.16(19)
C12 C16 Ir1 69.8(2)
C21 C16 Ir1 127.3(3)
C12 C17 H17A 109.5
C12 C17 H17B 109.5
H17A C17 H17B 109.5
C12 C17 H17C 109.5
H17A C17 H17C 109.5
H17B C17 H17C 109.5
C13 C18 H18A 109.5
C13 C18 H18B 109.5
H18A C18 H18B 109.5
C13 C18 H18C 109.5
H18A C18 H18C 109.5
H18B C18 H18C 109.5
C14 C19 H19A 109.5
C14 C19 H19B 109.5
H19A C19 H19B 109.5
C14 C19 H19C 109.5
H19A C19 H19C 109.5
H19B C19 H19C 109.5
C15 C20 H20A 109.5
C15 C20 H20B 109.5
H20A C20 H20B 109.5
C15 C20 H20C 109.5
H20A C20 H20C 109.5
H20B C20 H20C 109.5
C16 C21 H21A 109.5
C16 C21 H21B 109.5
H21A C21 H21B 109.5
C16 C21 H21C 109.5
H21A C21 H21C 109.5
H21B C21 H21C 109.5
C24 Ir2 C22 66.37(17)
C24 Ir2 C26 65.88(16)
C22 Ir2 C26 39.23(19)
C24 Ir2 C23 39.14(16)
C22 Ir2 C23 39.18(17)
C26 Ir2 C23 65.16(17)
C24 Ir2 C25 39.47(16)
C22 Ir2 C25 65.80(19)
C26 Ir2 C25 38.85(18)
C23 Ir2 C25 65.25(17)
C24 Ir2 Cl4 103.21(12)
C22 Ir2 Cl4 158.15(14)
C26 Ir2 Cl4 119.45(15)
C23 Ir2 Cl4 140.09(12)
C25 Ir2 Cl4 93.74(13)
C24 Ir2 Cl2 105.63(11)
C22 Ir2 Cl2 113.17(14)
C26 Ir2 Cl2 152.35(15)
C23 Ir2 Cl2 91.37(12)
C25 Ir2 Cl2 144.36(12)
Cl4 Ir2 Cl2 87.80(4)
C24 Ir2 Cl3 160.27(11)
C22 Ir2 Cl3 96.82(13)
C26 Ir2 Cl3 94.64(12)
C23 Ir2 Cl3 131.06(12)
C25 Ir2 Cl3 125.42(12)
Cl4 Ir2 Cl3 88.85(4)
Cl2 Ir2 Cl3 90.19(3)
C23 C22 C26 106.9(4)
C23 C22 C27 126.7(5)
C26 C22 C27 126.3(5)
C23 C22 Ir2 70.6(2)
C26 C22 Ir2 70.5(2)
C27 C22 Ir2 126.2(3)
C24 C23 C22 109.2(4)
C24 C23 C28 124.6(4)
C22 C23 C28 126.2(4)
C24 C23 Ir2 70.1(2)
C22 C23 Ir2 70.2(2)
C28 C23 Ir2 126.7(3)
C23 C24 C25 107.0(4)
C23 C24 C29 125.5(4)
C25 C24 C29 127.2(4)
C23 C24 Ir2 70.8(2)
C25 C24 Ir2 71.0(2)
C29 C24 Ir2 127.5(3)
C26 C25 C24 107.9(4)
C26 C25 C30 126.5(5)
C24 C25 C30 125.6(5)
C26 C25 Ir2 70.1(2)
C24 C25 Ir2 69.6(2)
C30 C25 Ir2 126.2(3)
C25 C26 C22 108.9(4)
C25 C26 C31 125.3(5)
C22 C26 C31 125.6(5)
C25 C26 Ir2 71.1(2)
C22 C26 Ir2 70.3(2)
C31 C26 Ir2 127.8(3)
C22 C27 H27A 109.5
C22 C27 H27B 109.5
H27A C27 H27B 109.5
C22 C27 H27C 109.5
H27A C27 H27C 109.5
H27B C27 H27C 109.5
C23 C28 H28A 109.5
C23 C28 H28B 109.5
H28A C28 H28B 109.5
C23 C28 H28C 109.5
H28A C28 H28C 109.5
H28B C28 H28C 109.5
C24 C29 H29A 109.5
C24 C29 H29B 109.5
H29A C29 H29B 109.5
C24 C29 H29C 109.5
H29A C29 H29C 109.5
H29B C29 H29C 109.5
C25 C30 H30A 109.5
C25 C30 H30B 109.5
H30A C30 H30B 109.5
C25 C30 H30C 109.5
H30A C30 H30C 109.5
H30B C30 H30C 109.5
C26 C31 H31A 109.5
C26 C31 H31B 109.5
H31A C31 H31B 109.5
C26 C31 H31C 109.5
H31A C31 H31C 109.5
H31B C31 H31C 109.5
Cl5 C32 Cl6 112.7(3)
Cl5 C32 H32A 109.0
Cl6 C32 H32A 109.0
Cl5 C32 H32B 109.0
Cl6 C32 H32B 109.0
H32A C32 H32B 107.8

loop_
_geom_bond_atom_site_label_1
_geom_bond_atom_site_label_2
_geom_bond_distance
Ir1 N1 2.115(3)
Ir1 N3 2.119(3)
Ir1 C14 2.153(3)
Ir1 C12 2.157(4)
Ir1 C15 2.161(3)
Ir1 C13 2.172(4)
Ir1 C16 2.179(3)
Ir1 Cl1 2.3977(9)
N1 C5 1.341(5)
N1 N2 1.365(4)
N2 C3 1.359(4)
N2 C1 1.435(4)
N3 C10 1.337(4)
N3 N4 1.366(4)
N4 C8 1.350(4)
N4 C1 1.445(4)
C1 H1A 0.9900
C1 H1B 0.9900
C2 C3 1.487(5)
C2 H2A 0.9800
C2 H2B 0.9800
C2 H2C 0.9800
C3 C4 1.370(5)
C4 C5 1.403(5)
C4 H4 0.9500
C5 C6 1.491(5)
C6 H6A 0.9800
C6 H6B 0.9800
C6 H6C 0.9800
C7 C8 1.486(5)
C7 H7A 0.9800
C7 H7B 0.9800
C7 H7C 0.9800
C8 C9 1.377(5)
C9 C10 1.401(5)
C9 H9 0.9500
C10 C11 1.493(5)
C11 H11A 0.9800
C11 H11B 0.9800
C11 H11C 0.9800
C12 C13 1.423(6)
C12 C16 1.434(6)
C12 C17 1.501(6)
C13 C14 1.424(5)
C13 C18 1.484(6)
C14 C15 1.454(5)
C14 C19 1.493(5)
C15 C16 1.423(5)
C15 C20 1.494(5)
C16 C21 1.481(6)
C17 H17A 0.9800
C17 H17B 0.9800
C17 H17C 0.9800
C18 H18A 0.9800
C18 H18B 0.9800
C18 H18C 0.9800
C19 H19A 0.9800
C19 H19B 0.9800
C19 H19C 0.9800
C20 H20A 0.9800
C20 H20B 0.9800
C20 H20C 0.9800
C21 H21A 0.9800
C21 H21B 0.9800
C21 H21C 0.9800
Ir2 C24 2.128(4)
Ir2 C22 2.131(4)
Ir2 C26 2.134(4)
Ir2 C23 2.137(4)
Ir2 C25 2.147(4)
Ir2 Cl4 2.4170(10)
Ir2 Cl2 2.4255(9)
Ir2 Cl3 2.4284(9)
C22 C23 1.431(6)
C22 C26 1.432(7)
C22 C27 1.493(7)
C23 C24 1.429(6)
C23 C28 1.492(6)
C24 C25 1.444(6)
C24 C29 1.484(6)
C25 C26 1.423(7)
C25 C30 1.489(7)
C26 C31 1.507(6)
C27 H27A 0.9800
C27 H27B 0.9800
C27 H27C 0.9800
C28 H28A 0.9800
C28 H28B 0.9800
C28 H28C 0.9800
C29 H29A 0.9800
C29 H29B 0.9800
C29 H29C 0.9800
C30 H30A 0.9800
C30 H30B 0.9800
C30 H30C 0.9800
C31 H31A 0.9800
C31 H31B 0.9800
C31 H31C 0.9800
C32 Cl5 1.726(6)
C32 Cl6 1.743(5)
C32 H32A 0.9900
C32 H32B 0.9900

loop_
_geom_torsion_atom_site_label_1
_geom_torsion_atom_site_label_2
_geom_torsion_atom_site_label_3
_geom_torsion_atom_site_label_4
_geom_torsion
N3 Ir1 N1 C5 -144.0(4)
C14 Ir1 N1 C5 37.2(4)
C12 Ir1 N1 C5 107.9(4)
C15 Ir1 N1 C5 37.6(5)
C13 Ir1 N1 C5 70.9(4)
C16 Ir1 N1 C5 120.2(4)
Cl1 Ir1 N1 C5 -56.6(4)
N3 Ir1 N1 N2 31.3(2)
C14 Ir1 N1 N2 -147.5(2)
C12 Ir1 N1 N2 -76.8(3)
C15 Ir1 N1 N2 -147.1(3)
C13 Ir1 N1 N2 -113.8(3)
C16 Ir1 N1 N2 -64.5(3)
Cl1 Ir1 N1 N2 118.7(2)
C5 N1 N2 C3 0.6(4)
Ir1 N1 N2 C3 -175.8(2)
C5 N1 N2 C1 -175.4(3)
Ir1 N1 N2 C1 8.1(4)
N1 Ir1 N3 C10 143.5(3)
C14 Ir1 N3 C10 -39.3(5)
C12 Ir1 N3 C10 -108.3(3)
C15 Ir1 N3 C10 -37.3(4)
C13 Ir1 N3 C10 -122.7(4)
C16 Ir1 N3 C10 -70.6(4)
Cl1 Ir1 N3 C10 55.7(3)
N1 Ir1 N3 N4 -29.2(2)
C14 Ir1 N3 N4 148.1(3)
C12 Ir1 N3 N4 79.0(3)
C15 Ir1 N3 N4 150.1(2)
C13 Ir1 N3 N4 64.7(3)
C16 Ir1 N3 N4 116.7(3)
Cl1 Ir1 N3 N4 -116.9(2)
C10 N3 N4 C8 -0.3(4)
Ir1 N3 N4 C8 174.1(2)
C10 N3 N4 C1 173.5(3)
Ir1 N3 N4 C1 -12.1(4)
C3 N2 C1 N4 120.5(3)
N1 N2 C1 N4 -64.3(4)
C8 N4 C1 N2 -120.7(3)
N3 N4 C1 N2 66.7(4)
N1 N2 C3 C4 -1.0(4)
C1 N2 C3 C4 174.5(3)
N1 N2 C3 C2 176.5(3)
C1 N2 C3 C2 -7.9(5)
N2 C3 C4 C5 1.0(4)
C2 C3 C4 C5 -176.2(4)
N2 N1 C5 C4 0.0(4)
Ir1 N1 C5 C4 175.9(3)
N2 N1 C5 C6 -178.5(4)
Ir1 N1 C5 C6 -2.7(6)
C3 C4 C5 N1 -0.7(5)
C3 C4 C5 C6 177.8(4)
N3 N4 C8 C9 0.5(4)
C1 N4 C8 C9 -172.5(3)
N3 N4 C8 C7 -178.0(3)
C1 N4 C8 C7 8.9(5)
N4 C8 C9 C10 -0.5(4)
C7 C8 C9 C10 177.9(4)
N4 N3 C10 C9 0.0(4)
Ir1 N3 C10 C9 -173.4(2)
N4 N3 C10 C11 179.3(4)
Ir1 N3 C10 C11 6.0(6)
C8 C9 C10 N3 0.3(4)
C8 C9 C10 C11 -179.0(4)
N1 Ir1 C12 C13 -74.7(2)
N3 Ir1 C12 C13 -166.8(2)
C14 Ir1 C12 C13 36.4(2)
C15 Ir1 C12 C13 80.0(2)
C16 Ir1 C12 C13 116.3(3)
Cl1 Ir1 C12 C13 59.9(4)
N1 Ir1 C12 C16 169.0(2)
N3 Ir1 C12 C16 76.8(2)
C14 Ir1 C12 C16 -79.9(2)
C15 Ir1 C12 C16 -36.3(2)
C13 Ir1 C12 C16 -116.3(3)
Cl1 Ir1 C12 C16 -56.4(4)
N1 Ir1 C12 C17 47.9(5)
N3 Ir1 C12 C17 -44.2(5)
C14 Ir1 C12 C17 159.1(6)
C15 Ir1 C12 C17 -157.3(6)
C13 Ir1 C12 C17 122.6(6)
C16 Ir1 C12 C17 -121.0(6)
Cl1 Ir1 C12 C17 -177.5(4)
C16 C12 C13 C14 3.4(4)
C17 C12 C13 C14 173.3(4)
Ir1 C12 C13 C14 -59.5(3)
C16 C12 C13 C18 -175.8(4)
C17 C12 C13 C18 -6.0(6)
Ir1 C12 C13 C18 121.3(4)
C16 C12 C13 Ir1 62.9(2)
C17 C12 C13 Ir1 -127.2(4)
N1 Ir1 C13 C12 113.2(2)
N3 Ir1 C13 C12 22.2(3)
C14 Ir1 C13 C12 -120.0(3)
C15 Ir1 C13 C12 -81.2(2)
C16 Ir1 C13 C12 -38.5(2)
Cl1 Ir1 C13 C12 -155.78(18)
N1 Ir1 C13 C14 -126.8(2)
N3 Ir1 C13 C14 142.2(2)
C12 Ir1 C13 C14 120.0(3)
C15 Ir1 C13 C14 38.8(2)
C16 Ir1 C13 C14 81.4(2)
Cl1 Ir1 C13 C14 -35.8(3)
N1 Ir1 C13 C18 -4.5(5)
N3 Ir1 C13 C18 -95.5(5)
C14 Ir1 C13 C18 122.3(6)
C12 Ir1 C13 C18 -117.7(5)
C15 Ir1 C13 C18 161.0(5)
C16 Ir1 C13 C18 -156.3(5)
Cl1 Ir1 C13 C18 86.5(5)
C12 C13 C14 C15 -2.3(4)
C18 C13 C14 C15 176.9(4)
Ir1 C13 C14 C15 -61.9(2)
C12 C13 C14 C19 -177.8(4)
C18 C13 C14 C19 1.4(6)
Ir1 C13 C14 C19 122.6(4)
C12 C13 C14 Ir1 59.6(3)
C18 C13 C14 Ir1 -121.2(4)
N1 Ir1 C14 C13 62.8(3)
N3 Ir1 C14 C13 -114.1(3)
C12 Ir1 C14 C13 -36.4(2)
C15 Ir1 C14 C13 -116.9(3)
C16 Ir1 C14 C13 -79.2(3)
Cl1 Ir1 C14 C13 152.3(2)
N1 Ir1 C14 C15 179.70(18)
N3 Ir1 C14 C15 2.8(4)
C12 Ir1 C14 C15 80.5(2)
C13 Ir1 C14 C15 116.9(3)
C16 Ir1 C14 C15 37.7(2)
Cl1 Ir1 C14 C15 -90.85(19)
N1 Ir1 C14 C19 -59.7(4)
N3 Ir1 C14 C19 123.4(4)
C12 Ir1 C14 C19 -158.9(4)
C15 Ir1 C14 C19 120.6(4)
C13 Ir1 C14 C19 -122.5(5)
C16 Ir1 C14 C19 158.3(4)
Cl1 Ir1 C14 C19 29.8(3)
C13 C14 C15 C16 0.2(4)
C19 C14 C15 C16 175.8(3)
Ir1 C14 C15 C16 -62.3(2)
C13 C14 C15 C20 -175.8(3)
C19 C14 C15 C20 -0.2(6)
Ir1 C14 C15 C20 121.8(4)
C13 C14 C15 Ir1 62.4(2)
C19 C14 C15 Ir1 -121.9(4)
N1 Ir1 C15 C16 116.3(3)
N3 Ir1 C15 C16 -61.8(3)
C14 Ir1 C15 C16 117.0(3)
C12 Ir1 C15 C16 36.6(2)
C13 Ir1 C15 C16 79.1(3)
Cl1 Ir1 C15 C16 -150.9(2)
N1 Ir1 C15 C14 -0.6(4)
N3 Ir1 C15 C14 -178.79(19)
C12 Ir1 C15 C14 -80.4(2)
C13 Ir1 C15 C14 -37.8(2)
C16 Ir1 C15 C14 -117.0(3)
Cl1 Ir1 C15 C14 92.17(19)
N1 Ir1 C15 C20 -119.5(4)
N3 Ir1 C15 C20 62.3(4)
C14 Ir1 C15 C20 -118.9(4)
C12 Ir1 C15 C20 160.8(4)
C13 Ir1 C15 C20 -156.7(4)
C16 Ir1 C15 C20 124.2(4)
Cl1 Ir1 C15 C20 -26.7(3)
C14 C15 C16 C12 1.9(4)
C20 C15 C16 C12 177.7(4)
Ir1 C15 C16 C12 -59.3(2)
C14 C15 C16 C21 -176.4(4)
C20 C15 C16 C21 -0.7(6)
Ir1 C15 C16 C21 122.3(4)
C14 C15 C16 Ir1 61.3(2)
C20 C15 C16 Ir1 -123.0(4)
C13 C12 C16 C15 -3.3(4)
C17 C12 C16 C15 -173.3(4)
Ir1 C12 C16 C15 59.5(2)
C13 C12 C16 C21 175.1(4)
C17 C12 C16 C21 5.1(6)
Ir1 C12 C16 C21 -122.1(4)
C13 C12 C16 Ir1 -62.8(3)
C17 C12 C16 Ir1 127.2(4)
N1 Ir1 C16 C15 -138.8(2)
N3 Ir1 C16 C15 128.5(2)
C14 Ir1 C16 C15 -38.7(2)
C12 Ir1 C16 C15 -119.9(3)
C13 Ir1 C16 C15 -81.6(2)
Cl1 Ir1 C16 C15 37.2(3)
N1 Ir1 C16 C12 -18.9(3)
N3 Ir1 C16 C12 -111.6(2)
C14 Ir1 C16 C12 81.2(2)
C15 Ir1 C16 C12 119.9(3)
C13 Ir1 C16 C12 38.3(2)
Cl1 Ir1 C16 C12 157.08(18)
N1 Ir1 C16 C21 99.0(5)
N3 Ir1 C16 C21 6.4(4)
C14 Ir1 C16 C21 -160.9(5)
C12 Ir1 C16 C21 118.0(5)
C15 Ir1 C16 C21 -122.1(5)
C13 Ir1 C16 C21 156.3(5)
Cl1 Ir1 C16 C21 -85.0(4)
C24 Ir2 C22 C23 -36.6(3)
C26 Ir2 C22 C23 -116.8(4)
C25 Ir2 C22 C23 -79.9(3)
Cl4 Ir2 C22 C23 -101.7(4)
Cl2 Ir2 C22 C23 61.1(3)
Cl3 Ir2 C22 C23 154.2(2)
C24 Ir2 C22 C26 80.3(3)
C23 Ir2 C22 C26 116.8(4)
C25 Ir2 C22 C26 36.9(3)
Cl4 Ir2 C22 C26 15.1(5)
Cl2 Ir2 C22 C26 177.9(2)
Cl3 Ir2 C22 C26 -89.0(2)
C24 Ir2 C22 C27 -158.4(6)
C26 Ir2 C22 C27 121.3(6)
C23 Ir2 C22 C27 -121.9(6)
C25 Ir2 C22 C27 158.2(6)
Cl4 Ir2 C22 C27 136.5(4)
Cl2 Ir2 C22 C27 -60.8(5)
Cl3 Ir2 C22 C27 32.3(5)
C26 C22 C23 C24 -2.1(4)
C27 C22 C23 C24 -179.3(4)
Ir2 C22 C23 C24 59.4(3)
C26 C22 C23 C28 176.9(4)
C27 C22 C23 C28 -0.3(7)
Ir2 C22 C23 C28 -121.6(4)
C26 C22 C23 Ir2 -61.5(3)
C27 C22 C23 Ir2 121.3(5)
C22 Ir2 C23 C24 -120.2(4)
C26 Ir2 C23 C24 -81.7(3)
C25 Ir2 C23 C24 -38.7(2)
Cl4 Ir2 C23 C24 25.2(3)
Cl2 Ir2 C23 C24 113.4(2)
Cl3 Ir2 C23 C24 -155.13(19)
C24 Ir2 C23 C22 120.2(4)
C26 Ir2 C23 C22 38.5(3)
C25 Ir2 C23 C22 81.4(3)
Cl4 Ir2 C23 C22 145.4(2)
Cl2 Ir2 C23 C22 -126.4(3)
Cl3 Ir2 C23 C22 -35.0(3)
C24 Ir2 C23 C28 -118.9(5)
C22 Ir2 C23 C28 121.0(5)
C26 Ir2 C23 C28 159.4(5)
C25 Ir2 C23 C28 -157.6(5)
Cl4 Ir2 C23 C28 -93.6(4)
Cl2 Ir2 C23 C28 -5.4(4)
Cl3 Ir2 C23 C28 86.0(4)
C22 C23 C24 C25 2.6(4)
C28 C23 C24 C25 -176.4(4)
Ir2 C23 C24 C25 62.1(2)
C22 C23 C24 C29 177.7(4)
C28 C23 C24 C29 -1.4(6)
Ir2 C23 C24 C29 -122.9(4)
C22 C23 C24 Ir2 -59.5(3)
C28 C23 C24 Ir2 121.5(4)
C22 Ir2 C24 C23 36.6(3)
C26 Ir2 C24 C23 79.7(3)
C25 Ir2 C24 C23 116.7(3)
Cl4 Ir2 C24 C23 -163.7(2)
Cl2 Ir2 C24 C23 -72.3(2)
Cl3 Ir2 C24 C23 69.9(4)
C22 Ir2 C24 C25 -80.1(3)
C26 Ir2 C24 C25 -37.0(3)
C23 Ir2 C24 C25 -116.7(3)
Cl4 Ir2 C24 C25 79.6(2)
Cl2 Ir2 C24 C25 171.1(2)
Cl3 Ir2 C24 C25 -46.8(5)
C22 Ir2 C24 C29 157.1(5)
C26 Ir2 C24 C29 -159.8(5)
C23 Ir2 C24 C29 120.5(5)
C25 Ir2 C24 C29 -122.8(5)
Cl4 Ir2 C24 C29 -43.1(4)
Cl2 Ir2 C24 C29 48.3(4)
Cl3 Ir2 C24 C29 -169.6(3)
C23 C24 C25 C26 -2.1(4)
C29 C24 C25 C26 -177.0(4)
Ir2 C24 C25 C26 59.9(3)
C23 C24 C25 C30 177.5(4)
C29 C24 C25 C30 2.5(6)
Ir2 C24 C25 C30 -120.6(4)
C23 C24 C25 Ir2 -62.0(2)
C29 C24 C25 Ir2 123.1(4)
C24 Ir2 C25 C26 -118.9(4)
C22 Ir2 C25 C26 -37.3(3)
C23 Ir2 C25 C26 -80.5(3)
Cl4 Ir2 C25 C26 134.8(3)
Cl2 Ir2 C25 C26 -133.8(3)
Cl3 Ir2 C25 C26 43.5(3)
C22 Ir2 C25 C24 81.6(3)
C26 Ir2 C25 C24 118.9(4)
C23 Ir2 C25 C24 38.4(2)
Cl4 Ir2 C25 C24 -106.3(2)
Cl2 Ir2 C25 C24 -14.9(4)
Cl3 Ir2 C25 C24 162.4(2)
C24 Ir2 C25 C30 119.8(6)
C22 Ir2 C25 C30 -158.5(5)
C26 Ir2 C25 C30 -121.3(6)
C23 Ir2 C25 C30 158.2(5)
Cl4 Ir2 C25 C30 13.5(5)
Cl2 Ir2 C25 C30 104.9(4)
Cl3 Ir2 C25 C30 -77.7(5)
C24 C25 C26 C22 0.8(4)
C30 C25 C26 C22 -178.7(4)
Ir2 C25 C26 C22 60.3(3)
C24 C25 C26 C31 177.1(4)
C30 C25 C26 C31 -2.5(7)
Ir2 C25 C26 C31 -123.4(4)
C24 C25 C26 Ir2 -59.5(3)
C30 C25 C26 Ir2 120.9(4)
C23 C22 C26 C25 0.8(4)
C27 C22 C26 C25 178.0(4)
Ir2 C22 C26 C25 -60.8(3)
C23 C22 C26 C31 -175.4(4)
C27 C22 C26 C31 1.8(7)
Ir2 C22 C26 C31 122.9(4)
C23 C22 C26 Ir2 61.6(3)
C27 C22 C26 Ir2 -121.2(5)
C24 Ir2 C26 C25 37.6(3)
C22 Ir2 C26 C25 119.2(4)
C23 Ir2 C26 C25 80.8(3)
Cl4 Ir2 C26 C25 -54.4(3)
Cl2 Ir2 C26 C25 114.9(3)
Cl3 Ir2 C26 C25 -145.7(2)
C24 Ir2 C26 C22 -81.6(3)
C23 Ir2 C26 C22 -38.4(3)
C25 Ir2 C26 C22 -119.2(4)
Cl4 Ir2 C26 C22 -173.6(2)
Cl2 Ir2 C26 C22 -4.2(4)
Cl3 Ir2 C26 C22 95.1(2)
C24 Ir2 C26 C31 158.1(6)
C22 Ir2 C26 C31 -120.3(7)
C23 Ir2 C26 C31 -158.7(6)
C25 Ir2 C26 C31 120.5(7)
Cl4 Ir2 C26 C31 66.1(6)
Cl2 Ir2 C26 C31 -124.6(5)
Cl3 Ir2 C26 C31 -25.2(6)
